data_2004389
loop_
_publ_author_name
'Lumme, P. O.'
'Knuuttila, H.'
'Lindell, E.'

_publ_section_title
;Di-\m-sulfato-<i>O</i>:<i>O</i>'-bis[(2-aminopyrimidine-<i>N</i>^1^)triaquacobalt(II)]
 Dihydrate (1),
 <i>catena</i>-Poly[bis(2-aminopyrimidine-<i>N</i>^1^)diaquanickel(II)-\m-sulfato-<i>O</i>:<i>O</i>'
 2-Aminopyrimidine] (2), (2-Aminopyrimidine-<i>N</i>^1^)pentaaquanickel(II)
 Sulfate 2-Aminopyrimidine (3) and
 <i>catena</i>-Poly[bis(2-aminopyrimidine-<i>N</i>^1^)aquacopper(ii)-\m-sulfato-<i>O</i>:<i>O</i>'
 Dihydrate] (4)
;
_journal_issue 1
_journal_name_full 'Acta Crystallographica Section C'
_journal_page_first 51
_journal_page_last 56
_journal_paper_doi 10.1107/S0108270195001338
_journal_volume 52
_journal_year 1996
_chemical_formula_analytical Ni(C~4~H~5~N~3~)~2~SO~4~.5H~2~O
_chemical_formula_sum 'C8 H20 N6 Ni O9 S'
_chemical_formula_weight 435.05
_chemical_name_systematic ' [Pentaaqua(2-aminopyrimidine)nickel(II)]2-aminopyrimidine'
_space_group_IT_number 19
_symmetry_cell_setting orthorhombic
_symmetry_space_group_name_Hall 'P 2ac 2ab'
_symmetry_space_group_name_H-M 'P 21 21 21'
_audit_creation_method from_xtal_archive_file_using_CIFIO
_cell_angle_alpha 90.00000
_cell_angle_beta 90.00000
_cell_angle_gamma 90.00000
_cell_formula_units_Z 4
_cell_length_a 7.280(2)
_cell_length_b 10.391(3)
_cell_length_c 22.329(7)
_cell_measurement_reflns_used 16
_cell_measurement_temperature 295(1)
_cell_measurement_theta_max 15.70
_cell_measurement_theta_min 5.35
_cell_volume 1689.1(9)
_computing_cell_refinement 'Nicolet P3F'
_computing_data_collection 'Nicolet P3F'
_computing_data_reduction xtal_ADDREF_SORTRF
_computing_molecular_graphics xtal
_computing_publication_material xtal_BONDLA_CIFIO
_computing_structure_refinement xtal_CRYLSQ
_computing_structure_solution xtal
_diffrn_ambient_temperature 295.0(10)
_diffrn_measurement_device 'Nicolet P3F four-circle'
_diffrn_measurement_method \w-2\q
_diffrn_radiation_monochromator graphite
_diffrn_radiation_source 'fine-focus sealed tube'
_diffrn_radiation_type MoK\a
_diffrn_radiation_wavelength 0.71069
_diffrn_reflns_av_sigmaI/netI .031
_diffrn_reflns_limit_h_max 9
_diffrn_reflns_limit_h_min 0
_diffrn_reflns_limit_k_max 13
_diffrn_reflns_limit_k_min 0
_diffrn_reflns_limit_l_max 28
_diffrn_reflns_limit_l_min 0
_diffrn_reflns_number 2275
_diffrn_reflns_theta_max 27.51
_diffrn_reflns_theta_min 1.82
_diffrn_standards_decay_% 'not significant'
_diffrn_standards_interval_count 48
_diffrn_standards_number 2
_exptl_absorpt_coefficient_mu 1.33
_exptl_absorpt_correction_T_max 1.00
_exptl_absorpt_correction_T_min 0.82
_exptl_absorpt_correction_type \f-scan
_exptl_absorpt_process_details \f-scan
_exptl_crystal_colour green
_exptl_crystal_density_diffrn 1.717
_exptl_crystal_density_meas 1.730
_exptl_crystal_density_method flotation
_exptl_crystal_description needle
_exptl_crystal_F_000 904
_exptl_crystal_size_max 0.2
_exptl_crystal_size_mid 0.2
_exptl_crystal_size_min 0.2
_refine_diff_density_max '.77  (2249 unique reflections)'
_refine_diff_density_min '-1.18 (2249 unique reflections)'
_refine_ls_abs_structure_details none
_refine_ls_abs_structure_Flack 0
_refine_ls_extinction_coef .00000
_refine_ls_extinction_method none
_refine_ls_goodness_of_fit_all 3.275
_refine_ls_goodness_of_fit_obs 2.48
_refine_ls_hydrogen_treatment none
_refine_ls_matrix_type full
_refine_ls_number_constraints 0
_refine_ls_number_parameters 226
_refine_ls_number_reflns 1948
_refine_ls_number_restraints 0
_refine_ls_R_factor_all '.052 (2249 uniq. refl.)'
_refine_ls_R_factor_obs .034
_refine_ls_shift/esd_max 1.154
_refine_ls_shift/esd_mean .174
_refine_ls_structure_factor_coef F
_refine_ls_weighting_details 'w = 1/\s(F)'
_refine_ls_weighting_scheme calc
_refine_ls_wR_factor_all '.049 (2249 uniq. refl.)'
_refine_ls_wR_factor_obs .036
_reflns_number_observed 1948
_reflns_number_total 2249
_reflns_observed_criterion F>6\s(F)
_cod_data_source_file hr1034.cif
_cod_data_source_block compound_3
_cod_depositor_comments
;
The following automatic conversions were performed:

'_refine_ls_weighting_scheme' value 'w = 1/\s(F)' was changed to
'calc'. New tag '_refine_ls_weighting_details' was created. The value
of the new tag was set to 'w = 1/\s(F)'.

Automatic conversion script
Id: cif_fix_values 3143 2015-03-26 13:38:13Z robertas 
;
_cod_original_formula_sum 'C8 H20 N6 Ni1 O9 S1'
_cod_database_code 2004389

loop_
_symmetry_equiv_pos_as_xyz
+x,+y,+z
1/2-x,-y,1/2+z
1/2+x,1/2-y,-z
-x,1/2+y,1/2-z

loop_
_atom_site_aniso_label
_atom_site_aniso_U_11
_atom_site_aniso_U_22
_atom_site_aniso_U_33
_atom_site_aniso_U_12
_atom_site_aniso_U_13
_atom_site_aniso_U_23
Ni .0241(2) .0203(2) .0203(2) -.0001(3) -.0010(3) .0013(2)
O1 .033(2) .034(2) .028(2) .000(2) .0010(10) .002(2)
O2 .0270(10) .0260(10) .0430(10) .001(2) -.005(2) .0060(10)
O3 .029(2) .030(2) .030(2) -.0020(10) .0000(10) -.002(2)
O4 .029(2) .031(2) .026(2) .0010(10) -.0050(10) -.001(2)
O5 .030(2) .033(2) .029(2) -.0020(10) -.0060(10) .002(2)
N1 .033(2) .0240(10) .025(2) -.001(2) .000(2) .0010(10)
N2 .057(3) .025(2) .042(2) .006(2) .005(2) .007(2)
N3 .078(3) .026(2) .026(2) .007(3) .006(3) .0060(10)
C1 .030(2) .027(2) .033(2) .003(2) .002(2) .003(2)
C2 .083(4) .024(2) .062(3) .004(3) .017(3) -.003(2)
C3 .084(4) .028(2) .044(3) .001(3) .005(3) -.012(2)
C4 .046(3) .029(2) .031(2) .001(2) .002(2) -.003(2)
S .0246(5) .0297(4) .0236(4) .0004(6) .0002(5) -.0028(3)
O6 .027(2) .061(3) .057(2) .007(2) -.003(2) -.028(2)
O7 .075(3) .094(3) .0260(10) -.042(3) .005(2) -.011(2)
O8 .029(2) .047(2) .115(3) -.002(2) -.013(2) .035(2)
O9 .031(2) .038(2) .036(2) -.003(2) -.0010(10) -.004(2)
N4 .042(2) .040(2) .042(2) .006(2) .002(2) .011(2)
N5 .042(2) .034(2) .036(2) .007(2) .001(2) .005(2)
N6 .097(4) .045(2) .039(2) .020(4) .006(4) -.003(2)
C5 .034(2) .040(2) .033(2) .002(3) .002(2) .004(2)
C6 .045(3) .037(3) .042(3) .004(2) .002(2) .002(2)
C7 .063(3) .044(3) .036(3) .003(3) .004(2) -.002(2)
C8 .046(3) .055(3) .031(2) .005(4) .002(3) .009(2)

loop_
_atom_site_label
_atom_site_fract_x
_atom_site_fract_y
_atom_site_fract_z
_atom_site_U_iso_or_equiv
_atom_site_thermal_displace_type
_atom_site_calc_flag
Ni .73680(8) .94826(4) .89449(2) .0216(1) Uani yes
O1 .5416(4) .9616(5) .9622(1) .032(1) Uani yes
O2 .7395(5) .7472(2) .9016(1) .0321(8) Uani yes
O3 .9347(4) .9227(4) .8286(1) .030(1) Uani yes
O4 .9359(4) .9695(4) .9584(1) .029(1) Uani yes
O5 .5306(4) .9250(4) .8322(1) .031(1) Uani yes
N1 .7269(6) 1.1504(3) .8834(1) .027(1) Uani yes
N2 .6769(6) 1.3433(3) .8273(2) .042(1) Uani yes
N3 .7337(8) 1.1535(3) .7799(1) .043(1) Uani yes
C1 .7151(6) 1.2161(4) .8315(2) .030(1) Uani yes
C2 .6546(9) 1.4050(5) .8782(3) .056(2) Uani yes
C3 .6791(9) 1.3485(4) .9337(2) .052(2) Uani yes
C4 .7144(7) 1.2191(4) .9337(2) .035(1) Uani yes
S .2543(2) .29052(8) .40903(4) .0260(2) Uani yes
O6 .0947(4) .3558(5) .4347(2) .048(1) Uani yes
O7 .2325(7) .2742(4) .3451(1) .065(1) Uani yes
O8 .2651(6) .1616(3) .4363(2) .064(1) Uani yes
O9 .4232(4) .3629(4) .4231(2) .035(1) Uani yes
N4 .2779(6) .1272(3) .8311(2) .041(1) Uani yes
N5 .1663(6) .3075(4) .7751(2) .037(1) Uani yes
N6 .254(1) .1198(4) .7283(2) .060(2) Uani yes
C5 .2319(7) .1868(4) .7794(2) .036(1) Uani yes
C6 .1433(7) .3713(5) .8258(2) .041(2) Uani yes
C7 .1804(8) .3175(5) .8811(2) .048(2) Uani yes
C8 .2516(9) .1941(4) .8807(2) .044(1) Uani yes
H1 .65550 1.50150 .88170 .05000 Uiso ?
H2 .69910 1.38140 .97190 .05000 Uiso ?
H3 .74060 1.17230 .96560 .05000 Uiso ?
H4 .77930 1.06930 .77790 .05000 Uiso ?
H5 .74680 1.19560 .74400 .05000 Uiso ?
H6 .08850 .45880 .82490 .05000 Uiso ?
H7 .14760 .36090 .91870 .05000 Uiso ?
H8 .27150 .14950 .91660 .05000 Uiso ?
H9 .22670 .03410 .72320 .05000 Uiso ?
H10 .25930 .16940 .68610 .05000 Uiso ?
H11 .56920 .93640 1.00150 .05000 Uiso ?
H12 .44010 .91880 .95420 .05000 Uiso ?
H13 .84820 .71070 .91800 .05000 Uiso ?
H14 .64600 .71380 .91820 .05000 Uiso ?
H15 1.02890 .86000 .83350 .05000 Uiso ?
H16 .89850 .87740 .80020 .05000 Uiso ?
H17 1.04770 .94590 .95480 .05000 Uiso ?
H18 .91760 .93670 .99900 .05000 Uiso ?
H19 .43650 .86250 .83670 .05000 Uiso ?
H20 .44529 1.00754 .83712 .05000 Uiso ?

loop_
_atom_type_symbol
_atom_type_scat_dispersion_real
_atom_type_scat_dispersion_imag
_atom_type_scat_source
C .002 .002 Int_Tables_Vol_IV_Tables_2.2B_and_2.3.1
H 0 0 Int_Tables_Vol_IV_Tables_2.2B_and_2.3.1
N .004 .003 Int_Tables_Vol_IV_Tables_2.2B_and_2.3.1
S .11 .124 Int_Tables_Vol_IV_Tables_2.2B_and_2.3.1
O .008 .006 Int_Tables_Vol_IV_Tables_2.2B_and_2.3.1
Ni .285 1.113 Int_Tables_Vol_IV_Tables_2.2B_and_2.3.1

loop_
_geom_angle_atom_site_label_1
_geom_angle_atom_site_label_2
_geom_angle_atom_site_label_3
_geom_angle
_geom_angle_publ_flag
O4 Ni O5 178.20(10) yes
O4 Ni O3 90.90(10) yes
O4 Ni O1 88.30(10) yes
O4 Ni O2 92.80(10) yes
O4 Ni N1 89.9(2) yes
O5 Ni O3 90.70(10) yes
O5 Ni O1 90.10(10) ?
O5 Ni O2 86.60(10) ?
O5 Ni N1 90.7(2) ?
O3 Ni O1 176.3(2) yes
O3 Ni O2 85.40(10) yes
O3 Ni N1 93.90(10) yes
O1 Ni O2 91.0(2) ?
O1 Ni N1 89.8(2) ?
O2 Ni N1 177.20(10) yes
H12 O1 H11 103.2(4) ?
H12 O1 Ni 113.1(3) ?
H11 O1 Ni 121.0(3) ?
H14 O2 H13 109.6(3) ?
H14 O2 Ni 115.6(2) ?
H13 O2 Ni 115.7(2) ?
H16 O3 H15 85.9(3) ?
H16 O3 Ni 113.1(2) ?
H15 O3 Ni 120.3(3) ?
H17 O4 H18 96.7(3) ?
H17 O4 Ni 125.4(3) ?
H18 O4 Ni 120.8(2) ?
H19 O5 H20 96.8(3) ?
H19 O5 Ni 122.3(3) ?
H20 O5 Ni 105.1(2) ?
C4 N1 C1 116.7(3) ?
C4 N1 Ni 115.7(2) ?
C1 N1 Ni 127.2(2) ?
C2 N2 C1 116.2(4) ?
H5 N3 H4 111.5(4) ?
H5 N3 C1 122.2(3) ?
H4 N3 C1 122.3(3) ?
N3 C1 N1 119.4(3) ?
N3 C1 N2 116.1(4) ?
N1 C1 N2 124.5(4) ?
H1 C2 N2 123.5(5) ?
H1 C2 C3 110.7(5) ?
N2 C2 C3 123.5(5) ?
H2 C3 C4 109.3(5) ?
H2 C3 C2 133.3(5) ?
C4 C3 C2 116.2(4) ?
H3 C4 N1 111.7(4) ?
H3 C4 C3 125.6(4) ?
N1 C4 C3 122.5(4) ?
O7 S O6 110.8(3) ?
O7 S O8 107.9(2) ?
O7 S O9 111.2(2) ?
O6 S O8 107.6(2) ?
O6 S O9 110.0(2) ?
O8 S O9 109.3(2) ?
C8 N4 C5 116.1(4) ?
C6 N5 C5 116.8(4) ?
H9 N6 H10 111.3(4) ?
H9 N6 C5 125.6(4) ?
H10 N6 C5 119.9(4) ?
N6 C5 N5 117.7(4) ?
N6 C5 N4 117.2(4) ?
N5 C5 N4 125.1(4) ?
H6 C6 N5 119.6(5) ?
H6 C6 C7 117.8(5) ?
N5 C6 C7 122.5(4) ?
H7 C7 C8 121.5(5) ?
H7 C7 C6 122.0(5) ?
C8 C7 C6 116.2(4) ?
H8 C8 N4 115.7(5) ?
H8 C8 C7 120.7(4) ?
N4 C8 C7 123.2(4) ?

loop_
_geom_bond_atom_site_label_1
_geom_bond_atom_site_label_2
_geom_bond_site_symmetry_1
_geom_bond_site_symmetry_2
_geom_bond_distance
_geom_bond_publ_flag
Ni O4 . . 2.045(3) yes
Ni O5 . . 2.061(3) yes
Ni O3 . . 2.077(3) yes
Ni O1 . . 2.080(3) yes
Ni O2 . . 2.096(3) yes
Ni N1 . . 2.116(3) yes
O1 H12 . . .881(4) ?
O1 H11 . . .937(3) ?
O2 H14 . . .849(3) ?
O2 H13 . . .951(3) ?
O3 H16 . . .832(3) ?
O3 H15 . . .953(3) ?
O4 H17 . . .854(3) ?
O4 H18 . . .979(3) ?
O5 H19 . . .950(4) ?
O5 H20 . . 1.065(4) ?
N1 C4 . . 1.334(5) ?
N1 C1 . . 1.349(5) ?
N2 C2 4_656 4_656 1.315(7) ?
N2 C1 4_656 4_656 1.354(5) ?
N3 H5 4_656 4_656 .918(3) ?
N3 H4 4_656 4_656 .937(4) ?
N3 C1 4_656 4_656 1.329(5) ?
C2 H1 4_656 4_656 1.006(5) ?
C2 C3 4_656 4_656 1.382(7) ?
C3 H2 4_656 4_656 .930(5) ?
C3 C4 4_656 4_656 1.370(6) ?
C4 H3 4_656 4_656 .882(4) ?
S O7 3_556 3_556 1.447(3) ?
S O6 3_556 3_556 1.462(4) ?
S O8 3_556 3_556 1.474(4) ?
S O9 3_556 3_556 1.476(4) ?
N4 C8 4_556 4_556 1.322(6) ?
N4 C5 4_556 4_556 1.352(5) ?
N5 C6 4_556 4_556 1.323(6) ?
N5 C5 4_556 4_556 1.346(6) ?
N6 H9 4_556 4_556 .919(4) ?
N6 H10 4_556 4_556 1.076(4) ?
N6 C5 4_556 4_556 1.344(5) ?
C6 H6 4_556 4_556 .993(5) ?
C6 C7 4_556 4_556 1.383(7) ?
C7 H7 4_556 4_556 .982(5) ?
C7 C8 4_556 4_556 1.383(7) ?
C8 H8 4_556 4_556 .938(4) ?

loop_
_geom_contact_atom_site_label_1
_geom_contact_atom_site_label_2
_geom_contact_distance
_geom_contact_site_symmetry_1
_geom_contact_site_symmetry_2
_geom_contact_publ_flag
H15 H16 1.2194(2) . . ?
H17 H18 1.3712(3) . . ?
H11 H12 1.4256(3) . . ?
H13 H14 1.4723(4) . . ?
H19 H20 1.5084(4) . . ?
H4 H5 1.5334(3) 4_656 4_656 ?
H9 H10 1.6490(4) 4_556 4_556 ?
O6 H18 1.705(4) 3_556 2_664 ?
N4 H20 1.746(4) 4_556 4_546 ?
O8 H12 1.758(4) 3_556 4_646 ?
O8 H17 1.810(4) 3_556 4_746 ?
O9 H13 1.835(3) 3_556 4_746 ?
O9 H11 1.848(4) 3_556 2_664 ?
N1 H3 1.852(3) 4_646 4_656 ?
O7 H19 1.888(4) 3_556 4_646 ?
N5 H16 1.891(4) . 4_646 yes
C4 H2 1.893(4) 4_656 4_656 ?
N4 H8 1.924(4) 4_556 4_556 ?
O6 H14 1.931(4) 3_556 4_646 ?
C3 H1 1.976(5) 4_656 4_656 ?
C1 H5 1.978(4) 4_656 4_656 ?
C1 H4 1.994(4) 4_656 4_656 ?
N5 H6 2.008(4) 4_556 4_556 ?
C3 H3 2.015(5) 4_656 4_656 ?
O7 H5 2.016(3) 3_556 . ?
C5 H9 2.022(4) 4_556 4_556 ?
C7 H8 2.029(5) 4_556 4_556 ?
C7 H6 2.044(5) 4_556 4_556 ?
N2 H1 2.049(4) 4_656 4_656 ?
C8 H7 2.073(5) 4_556 4_556 ?
C6 H7 2.078(5) 4_556 4_556 ?
C5 H10 2.100(4) 4_556 4_556 ?
C2 H2 2.131(6) 4_656 4_656 ?
H2 H3 2.1982(6) 4_656 4_656 ?
O3 H4 2.208(4) 4_646 4_656 ?
H4 H16 2.2309(5) 4_656 4_646 ?
O7 H15 2.243(5) 3_556 4_746 ?
C1 C2 2.267(6) 4_656 4_656 ?
C5 C8 2.269(6) 4_556 4_556 ?
C5 C6 2.273(6) 4_556 4_556 ?
N2 N3 2.277(5) 4_656 4_656 ?
C1 C4 2.284(5) 4_656 4_656 ?
N4 N6 2.302(5) 4_556 4_556 ?
N5 N6 2.302(6) 4_556 4_556 ?
N1 N3 2.312(4) 4_646 4_656 ?
C2 C4 2.337(7) 4_656 4_656 ?
C6 C8 2.349(7) 4_556 4_556 ?
H1 H14 2.3527(6) 4_656 4_656 ?
O7 O8 2.361(5) 3_556 3_556 ?
H6 H7 2.3679(6) 4_556 4_556 ?
O6 O8 2.369(6) 3_556 3_556 ?
N1 C3 2.371(6) 4_646 4_656 ?
N5 C7 2.373(6) 4_556 4_556 ?
H7 H8 2.3751(6) 4_556 4_556 ?
N2 C3 2.376(6) 4_656 4_656 ?
N4 C7 2.380(6) 4_556 4_556 ?
H1 H2 2.3906(6) 4_656 4_656 ?
N1 N2 2.392(5) 4_646 4_656 ?
N4 N5 2.394(5) 4_556 4_556 ?
O6 O7 2.394(5) 3_556 3_556 ?
O8 O9 2.406(5) 3_556 3_556 ?
O6 O9 2.406(5) 3_556 3_556 ?
O7 O9 2.412(5) 3_556 3_556 ?
N2 H5 2.465(4) 4_656 4_656 ?
H10 H16 2.4667(6) 4_556 1_455 ?
H10 H14 2.4721(7) 4_556 1_455 ?
H10 H13 2.4898(7) 4_556 1_455 ?
Ni H16 2.5220(7) . . ?
N1 H4 2.531(3) 4_646 4_656 ?
H11 H18 2.5370(7) . . ?
N5 H10 2.542(4) 4_556 4_556 ?
O4 H3 2.547(4) 4_646 4_656 ?
Ni H20 2.5543(7) . . ?
Ni H12 2.5567(8) . . ?
Ni H14 2.5792(8) . . ?
C8 H20 2.587(5) 4_556 4_546 ?
N4 H9 2.622(4) 4_556 4_556 ?
O1 H3 2.626(4) 4_646 4_656 ?
O6 H1 2.630(4) 3_556 4_646 ?
H8 H20 2.6318(5) 4_556 4_546 ?
Ni H17 2.6338(8) . . ?
O5 H4 2.644(3) 4_646 4_656 ?
Ni H13 2.6507(8) . . ?
H6 H9 2.6516(6) 4_556 1_565 ?
S H19 2.6580(10) 3_556 4_646 ?
O2 H1 2.662(3) . . ?
H2 H17 2.6671(5) 4_656 2_674 ?
C5 C7 2.674(6) 4_556 4_556 ?
O8 H19 2.676(4) 3_556 4_646 ?
C1 C3 2.679(6) 4_656 4_656 ?
Ni H18 2.6819(8) . . ?
Ni H11 2.6858(8) . . ?
Ni H15 2.6865(7) . . ?
H12 H19 2.6882(8) . . ?
Ni H19 2.6905(7) . . ?
N1 C2 2.700(6) 4_646 4_656 ?
N5 C8 2.708(6) 4_556 4_556 ?
H1 H13 2.7111(5) 4_656 4_656 ?
N2 C4 2.718(6) 4_656 4_656 ?
N4 C6 2.722(6) 4_556 4_556 ?
H12 H14 2.7260(5) . . ?
N1 H20 2.734(4) . . ?
C5 H20 2.747(5) 4_556 4_546 ?
O8 H15 2.750(4) 3_556 4_746 ?
H12 H20 2.7724(8) . . ?
H13 H15 2.7743(5) . . ?
S H12 2.7840(10) 3_556 4_646 ?
S H15 2.7900(10) 3_556 4_746 ?
H8 H17 2.8032(5) 4_556 4_646 ?
O5 H12 2.804(3) . . ?
O5 H16 2.815(3) . . ?
H7 H11 2.8172(6) 4_556 2_574 ?
S H11 2.8180(10) 3_556 2_664 ?
Ni H3 2.8181(8) 4_646 4_656 ?
H8 H12 2.8210(6) 4_556 4_546 ?
C5 H16 2.825(4) 4_556 1_455 ?
N6 H1 2.825(4) 4_556 1_455 ?
O2 O3 2.830(4) . . ?
C6 H16 2.830(5) 4_556 1_455 ?
H14 H19 2.8329(5) . . ?
H5 H19 2.8347(5) 4_656 . ?
O6 H17 2.835(4) 3_556 2_664 ?
H4 H20 2.8413(6) 4_656 4_646 ?
S H18 2.8440(10) 3_556 2_664 ?
O2 H15 2.850(3) . . ?
O2 O5 2.851(5) . . ?
H15 H17 2.8551(8) . . ?
H11 H13 2.8558(5) 4_646 2_664 ?
O1 H14 2.859(5) . . ?
O4 H11 2.859(3) . . ?
H2 H18 2.8626(5) 4_656 2_674 ?
N5 H15 2.863(4) 4_556 1_455 ?
H3 H11 2.8650(6) 4_656 4_646 ?
H3 H18 2.8653(6) 4_656 4_646 ?
O1 H18 2.869(3) . . ?
H12 H17 2.8706(8) 4_646 4_746 ?
O1 O4 2.873(4) . . ?
O2 H16 2.880(3) . . ?
O8 H18 2.888(4) 3_556 4_746 ?
N3 H20 2.888(5) 4_656 4_646 ?
O6 H12 2.897(5) 3_556 4_646 ?
O2 H19 2.898(3) . . ?
S H13 2.9010(10) 3_556 4_746 ?
O4 H13 2.907(4) . . ?
Ni H4 2.9078(9) 4_646 4_656 ?
O4 H2 2.915(3) 4_646 2_564 ?
H10 H15 2.9182(6) 4_556 1_455 ?
O1 H20 2.919(3) . . ?
H6 H16 2.9201(8) 4_556 1_455 ?
S H14 2.9220(10) 3_556 4_646 ?
C1 H20 2.927(4) 4_656 4_646 ?
H5 H15 2.9291(5) 4_656 1_455 ?
O1 O5 2.930(5) . . ?
H14 H18 2.9375(5) 4_646 2_664 ?
O3 O4 2.939(5) . . ?
O4 N1 2.941(5) . . ?
O3 O5 2.942(4) . . ?
O3 H17 2.947(3) . . ?
Ni C4 2.952(4) 4_646 4_656 ?
O6 H11 2.953(4) 3_556 2_664 ?
H13 H17 2.9593(6) . . ?
O1 N1 2.961(5) . . ?
N6 H16 2.967(4) 4_556 1_455 ?
H15 H19 2.9683(8) 4_646 4_546 ?
O9 H12 2.971(4) 3_556 2_664 ?
O5 N1 2.972(5) . . ?
O1 O2 2.978(5) . . ?
N4 H19 2.986(4) 4_556 4_546 ?
N5 H4 2.993(4) 4_556 1_465 ?
O2 O4 2.998(5) . . ?
H13 H18 3.0069(6) . . ?
O3 N3 3.011(5) 4_646 4_656 ?
H9 H20 3.0132(7) 4_556 4_546 ?
O8 H11 3.014(4) 3_556 4_646 ?
H11 H14 3.0204(6) . . ?
O1 C4 3.024(6) 4_646 4_656 ?
S H17 3.0260(10) 3_556 4_746 ?
O5 N3 3.030(6) 4_646 4_656 ?
H10 H19 3.0314(6) 4_556 1_455 ?
N6 H20 3.033(5) 4_556 4_546 ?
O5 H14 3.035(4) . . ?
C1 H3 3.035(4) 4_656 4_656 ?
O3 H13 3.040(4) . . ?
O2 H12 3.051(3) . . ?
O3 N1 3.063(5) . . ?
O9 H15 3.081(4) 3_556 4_746 ?
O1 H19 3.082(4) . . ?
O4 H15 3.086(3) . . ?
H4 H15 3.0941(6) 4_656 4_646 ?
N5 H9 3.099(4) 4_556 4_556 ?
O4 C4 3.102(6) 4_646 4_656 ?
C5 H8 3.103(4) 4_556 4_556 ?
N1 H2 3.116(3) 4_646 4_656 ?
Ni C1 3.123(4) 4_646 4_656 ?
O9 H18 3.125(3) 3_556 2_664 ?
O8 H13 3.139(4) 3_556 4_746 ?
N3 H16 3.142(4) 4_656 4_646 ?
N2 H4 3.143(4) 4_656 4_656 ?
C6 H4 3.147(5) 4_556 1_465 ?
N1 H5 3.151(3) 4_646 4_656 ?
O6 H19 3.160(5) 3_556 4_646 ?
C2 H3 3.169(5) 4_656 4_656 ?
H13 H16 3.1707(7) . . ?
H2 H12 3.1798(5) 4_656 2_574 ?
C5 H6 3.180(4) 4_556 4_556 ?
C4 H1 3.186(4) 4_656 4_656 ?
C1 H1 3.201(4) 4_656 4_656 ?
O7 H14 3.205(5) 3_556 4_646 ?
O7 H20 3.206(4) 3_556 4_646 ?
O2 H18 3.208(3) . . ?
O7 H4 3.209(3) 3_556 . ?
C6 H8 3.209(5) 4_556 4_556 ?
O8 H20 3.215(4) 3_556 4_646 ?
O2 H11 3.222(3) . . ?
H12 H13 3.2252(8) 4_646 2_664 ?
N6 H6 3.229(6) 4_556 . ?
O9 H14 3.238(3) 3_556 4_746 ?
H1 H18 3.2416(7) 4_656 2_674 ?
C8 H6 3.244(5) 4_556 4_556 ?
H3 H17 3.2544(6) 4_656 4_646 ?
N2 H2 3.257(4) 4_656 4_656 ?
N5 H7 3.258(4) 4_556 4_556 ?
N4 H7 3.260(4) 4_556 4_556 ?
N4 H10 3.269(4) 4_556 4_556 ?
O7 H16 3.271(5) 3_556 4_746 ?
O2 H17 3.273(3) . . ?
O8 H14 3.286(4) 3_556 4_646 ?
O9 H17 3.293(4) 3_556 4_746 ?
C3 H18 3.296(5) 4_656 2_674 ?
O5 C1 3.309(6) 4_646 4_656 ?
N4 H15 3.317(4) 4_556 4_646 ?
O6 H13 3.318(3) 3_556 4_646 ?
O1 H2 3.323(4) 4_646 2_664 ?
Ni N3 3.331(3) 4_646 4_656 ?
C2 H14 3.331(5) 4_656 4_656 ?
N5 H5 3.341(4) 4_556 4_656 ?
H2 H11 3.3461(7) 4_656 2_574 ?
H5 H16 3.3482(6) 4_656 1_455 ?
H6 H10 3.3556(7) 4_556 1_565 ?
O8 H14 3.357(4) 3_556 2_664 ?
H14 H17 3.3626(8) 4_646 2_664 ?
C6 H9 3.363(5) 4_556 1_565 ?
H9 H16 3.3640(6) 4_556 4_646 ?
H9 H15 3.3783(7) 4_556 4_646 ?
O8 H13 3.395(4) 3_556 2_664 ?
O8 H11 3.397(4) 3_556 2_664 ?
O7 H12 3.397(4) 3_556 4_646 ?
H15 H20 3.3979(8) 4_646 4_546 ?
C8 H17 3.405(5) 4_556 4_646 ?
C8 H2 3.405(4) 4_556 2_564 ?
H7 H18 3.4153(6) 4_556 2_574 ?
C3 H17 3.417(5) 4_656 2_674 ?
S H5 3.4210(10) 3_556 . ?
H3 H12 3.4335(7) 4_656 4_646 ?
O3 C1 3.442(6) 4_646 4_656 ?
C7 H3 3.452(5) 4_556 2_564 ?
H9 H19 3.4548(7) 4_556 4_546 ?
N3 C2 3.462(6) 4_656 4_656 ?
O7 H13 3.464(5) 3_556 4_746 ?
H16 H19 3.4641(9) . . ?
O8 H18 3.469(4) 3_556 2_664 ?
C4 H11 3.469(4) 4_656 4_646 ?
N6 H13 3.482(4) 4_556 1_455 ?
N6 C8 3.489(5) 4_556 4_556 ?
N6 H14 3.492(4) 4_556 1_455 ?
N6 C6 3.495(6) 4_556 4_556 ?
O9 H1 3.500(3) 3_556 4_746 ?
N3 C4 3.505(5) 4_656 4_656 ?
O4 H14 3.510(4) . . ?
O1 H13 3.513(4) 4_646 2_664 ?
C5 H4 3.514(5) 4_556 4_656 ?
N6 H15 3.518(5) 4_556 1_455 ?
N1 H17 3.537(4) . . ?
O4 C3 3.538(6) 4_646 2_564 ?
H14 H18 3.5397(6) . . ?
H4 H19 3.5453(6) 4_656 4_646 ?
N1 H12 3.557(3) . . ?
O5 H5 3.557(4) 4_646 . ?
O6 H2 3.567(4) 3_556 4_646 ?
O8 H2 3.570(4) 3_556 2_664 ?
O1 H13 3.571(4) . . ?
C8 H12 3.572(5) 4_556 4_546 ?
C1 H2 3.578(4) 4_656 4_656 ?
O6 H11 3.587(5) 3_556 4_646 ?
C2 H13 3.587(5) 4_656 4_656 ?
N2 H3 3.593(4) 4_656 4_656 ?
C4 H18 3.594(4) 4_656 4_646 ?
H5 H20 3.6000(6) 4_656 4_646 ?
O1 H17 3.603(3) 4_646 4_746 ?
N3 H19 3.610(4) 4_656 . ?
N1 H16 3.613(3) . . ?
H11 H13 3.6197(6) . . ?
C5 H5 3.620(5) 4_556 4_656 ?
H12 H18 3.6221(9) . . ?
O3 H14 3.624(3) . . ?
H8 H11 3.6323(6) 4_556 4_546 ?
C5 H15 3.633(4) 4_556 1_455 ?
C2 H18 3.633(6) 4_656 2_674 ?
H14 H16 3.6347(7) . . ?
N1 H11 3.635(3) . . ?
H11 H17 3.6375(9) . . ?
O6 H13 3.642(4) 3_556 2_664 ?
N5 H8 3.643(4) 4_556 4_556 ?
O2 C2 3.646(6) . . ?
O4 H12 3.649(3) . . ?
C4 H20 3.650(4) 4_656 4_646 ?
C5 H7 3.651(4) 4_556 4_556 ?
N6 H4 3.666(7) 4_556 4_656 ?
O4 H16 3.669(3) . . ?
O3 H5 3.671(4) 4_646 4_656 ?
O3 H20 3.675(3) . . ?
N1 H18 3.677(3) . . ?
N6 H19 3.681(5) 4_556 1_455 ?
O4 H14 3.683(4) 4_646 2_564 ?
O3 H5 3.684(3) 4_646 1_455 ?
O3 H19 3.685(3) . . ?
N1 H1 3.686(3) 4_646 4_656 ?
O5 H15 3.690(3) . . ?
N6 H5 3.690(7) 4_556 4_556 ?
O1 H17 3.692(3) . . ?
N4 H12 3.694(4) 4_556 4_546 ?
C8 H3 3.703(4) 4_556 2_564 ?
N5 H9 3.706(4) 4_556 1_565 ?
O4 H12 3.709(3) 4_646 4_546 ?
O3 H19 3.711(3) 4_646 4_546 ?
N4 H6 3.714(4) 4_556 4_556 ?
O7 H17 3.714(4) 3_556 4_746 ?
O5 H15 3.715(3) 4_646 4_746 ?
O9 H18 3.729(4) 3_556 4_746 ?
C4 H12 3.732(4) 4_656 4_646 ?
S H1 3.7340(10) 3_556 4_646 ?
O5 H13 3.739(4) . . ?
O2 H20 3.739(3) . . ?
N4 H17 3.741(4) 4_556 4_646 ?
N3 H15 3.742(4) 4_656 1_455 ?
C7 H11 3.750(5) 4_556 2_574 ?
N5 H4 3.751(4) 4_556 4_656 ?
O2 H18 3.751(3) 4_646 2_664 ?
O7 H1 3.752(5) 3_556 4_646 ?
O2 H11 3.753(3) 4_646 2_564 ?
O6 O8 3.753(6) 3_556 . ?
N2 H19 3.759(4) 4_656 . ?
C4 H17 3.763(5) 4_656 4_646 ?
C2 H5 3.764(5) 4_656 4_656 ?
C6 H15 3.773(5) 4_556 1_455 ?
O5 H5 3.776(4) 4_646 4_656 ?
S H20 3.7790(10) 3_556 4_646 ?
N6 H5 3.791(7) 4_556 4_656 ?
O5 H11 3.793(3) . . ?
C6 H5 3.797(5) 4_556 1_465 ?
N1 H19 3.809(3) . . ?
O3 H18 3.811(3) . . ?
C3 H14 3.819(5) 4_656 4_656 ?
O3 H20 3.825(3) 4_646 4_546 ?
C8 H19 3.828(5) 4_556 4_546 ?
C1 H16 3.828(4) 4_656 4_646 ?
C5 H5 3.832(5) 4_556 4_556 ?
C4 H4 3.841(4) 4_656 4_656 ?
N6 H19 3.843(4) 4_556 4_546 ?
C6 H10 3.852(5) 4_556 4_556 ?
N4 H16 3.853(4) 4_556 4_646 ?
N5 H19 3.862(4) 4_556 1_455 ?
N4 H4 3.866(5) 4_556 4_656 ?
C6 H5 3.873(5) 4_556 4_656 ?
C7 H20 3.880(5) 4_556 4_546 ?
C7 H2 3.881(5) 4_556 2_564 ?
N2 H20 3.882(4) 4_656 4_646 ?
N4 H4 3.885(5) 4_556 4_556 ?
C3 H11 3.893(6) 4_656 2_574 ?
C8 H9 3.894(4) 4_556 4_556 ?
C5 H15 3.895(4) 4_556 4_646 ?
N1 H15 3.896(3) . . ?
O9 H14 3.899(4) 3_556 2_664 ?
C5 H19 3.900(4) 4_556 4_546 ?
C3 H3 3.910(6) 4_656 2_664 ?
S H18 3.9140(10) 3_556 4_746 ?
S H16 3.9170(10) 3_556 4_746 ?
N3 H15 3.918(4) 4_656 4_646 ?
S H11 3.9200(10) 3_556 4_646 ?
O8 H16 3.923(4) 3_556 4_746 ?
O4 H1 3.924(3) 4_646 2_564 ?
N3 H19 3.928(4) 4_656 4_646 ?
O9 H16 3.932(4) 3_556 4_746 ?
O2 H12 3.934(3) 4_646 2_564 ?
N6 H15 3.935(4) 4_556 4_646 ?
N6 H16 3.951(5) 4_556 4_646 ?
C7 H1 3.952(6) 4_556 4_556 ?
O5 N2 3.960(5) 4_646 . ?
C3 H12 3.965(5) 4_656 2_574 ?
N5 H20 3.970(4) 4_556 4_546 ?
N3 H16 3.973(5) 4_656 1_455 ?
C8 H15 3.974(5) 4_556 4_646 ?
C3 H13 3.975(5) 4_656 4_656 ?
O9 H2 3.975(4) 3_556 4_746 ?
C5 H19 3.985(5) 4_556 1_455 ?
N4 H5 3.992(4) 4_556 4_556 ?
O9 H5 3.994(4) 3_556 . ?
C6 H1 4.000(5) 4_556 4_656 ?
O9 H12 4.006(4) 3_556 4_646 ?
S H14 4.0060(10) 3_556 2_664 ?
S H12 4.0070(10) 3_556 2_664 ?
N3 C3 4.007(6) 4_656 4_656 ?
O9 H19 4.009(4) 3_556 4_646 ?
C7 H3 4.011(5) 4_556 4_656 ?
O8 O9 4.014(5) 3_556 . ?
N6 C7 4.018(6) 4_556 4_556 ?
S H13 4.0200(10) 3_556 2_664 ?
O1 C3 4.033(7) 4_646 2_664 ?
O5 C4 4.033(6) 4_646 4_656 ?
C8 H3 4.040(6) 4_556 4_556 ?
N6 C6 4.061(8) 4_556 . ?
S H17 4.0850(10) 3_556 2_664 ?
O6 O9 4.098(6) 3_556 . ?
O4 O5 4.106(4) . . ?
O1 C1 4.137(6) 4_646 4_656 ?
O4 C1 4.145(5) 4_646 4_656 ?
O1 O3 4.154(4) . . ?
O4 C2 4.189(7) 4_646 2_564 ?
O3 C4 4.191(6) 4_646 4_656 ?
O1 C3 4.192(7) 4_646 4_656 ?
O2 N1 4.210(4) . . ?
O2 C3 4.227(5) . . ?
Ni H5 4.2310(10) 4_646 4_656 ?
O5 N3 4.234(5) 4_646 . ?
Ni C3 4.271(5) 4_646 4_656 ?
O1 O2 4.335(5) 4_646 2_664 ?
O3 O5 4.340(4) 4_646 4_546 ?
Ni N2 4.392(4) 4_646 4_656 ?
O4 C3 4.394(7) 4_646 4_656 ?
S O6 4.541(4) 3_556 1_655 ?
Ni C2 4.797(5) 4_646 4_656 ?

loop_
_geom_torsion_atom_site_label_1
_geom_torsion_atom_site_label_2
_geom_torsion_atom_site_label_3
_geom_torsion_atom_site_label_4
_geom_torsion
O2 Ni O1 H11 65.1(4)
O2 Ni O1 H12 -58.0(4)
O3 Ni O1 H11 50(2)
O3 Ni O1 H12 -73(2)
O4 Ni O1 H11 -27.6(4)
O4 Ni O1 H12 -150.8(4)
O5 Ni O1 H11 151.8(4)
O5 Ni O1 H12 28.6(4)
N1 Ni O1 H11 -117.5(4)
N1 Ni O1 H12 119.3(4)
O1 Ni O2 H13 -109.9(2)
O1 Ni O2 H14 20.2(3)
O3 Ni O2 H13 69.1(2)
O3 Ni O2 H14 -160.7(3)
O4 Ni O2 H13 -21.6(2)
O4 Ni O2 H14 108.6(3)
O5 Ni O2 H13 160.0(2)
O5 Ni O2 H14 -69.8(3)
N1 Ni O2 H13 144(3)
N1 Ni O2 H14 -86(3)
O1 Ni O3 H15 -26(2)
O1 Ni O3 H16 74(2)
O2 Ni O3 H15 -40.2(3)
O2 Ni O3 H16 59.0(3)
O4 Ni O3 H15 52.5(3)
O4 Ni O3 H16 151.7(3)
O5 Ni O3 H15 -126.8(3)
O5 Ni O3 H16 -27.6(3)
N1 Ni O3 H15 142.5(3)
N1 Ni O3 H16 -118.4(3)
O1 Ni O4 H17 158.1(4)
O1 Ni O4 H18 31.9(4)
O2 Ni O4 H17 67.1(4)
O2 Ni O4 H18 -59.1(4)
O3 Ni O4 H17 -18.3(4)
O3 Ni O4 H18 -144.5(4)
O5 Ni O4 H17 137(5)
O5 Ni O4 H18 11(6)
N1 Ni O4 H17 -112.2(4)
N1 Ni O4 H18 121.6(4)
O1 Ni O5 H19 -51.6(3)
O1 Ni O5 H20 56.8(2)
O2 Ni O5 H19 39.4(3)
O2 Ni O5 H20 147.8(2)
O3 Ni O5 H19 124.8(3)
O3 Ni O5 H20 -126.8(2)
O4 Ni O5 H19 -30(6)
O4 Ni O5 H20 78(5)
N1 Ni O5 H19 -141.3(3)
N1 Ni O5 H20 -32.9(2)
O1 Ni N1 C1 -133.8(4)
O1 Ni N1 C4 39.7(4)
O2 Ni N1 C1 -27(3)
O2 Ni N1 C4 146(3)
O3 Ni N1 C1 47.0(4)
O3 Ni N1 C4 -139.5(4)
O4 Ni N1 C1 138.0(4)
O4 Ni N1 C4 -48.6(4)
O5 Ni N1 C1 -43.7(4)
O5 Ni N1 C4 129.8(4)
Ni N1 C1 N2 167.8(4)
Ni N1 C1 N3 -9.2(7)
C4 N1 C1 N2 -5.6(7)
C4 N1 C1 N3 177.4(5)
Ni N1 C4 C3 -169.9(4)
Ni N1 C4 H3 14.8(6)
C1 N1 C4 C3 4.3(8)
C1 N1 C4 H3 -171.0(4)
C2 N2 C1 N1 1.6(7)
C2 N2 C1 N3 178.6(5)
C1 N2 C2 C3 4.0(9)
C1 N2 C2 H1 165.1(6)
H4 N3 C1 N1 -13.3(8)
H4 N3 C1 N2 169.5(5)
H5 N3 C1 N1 -169.1(5)
H5 N3 C1 N2 13.7(8)
N2 C2 C3 C4 -5.0(10)
N2 C2 C3 H2 161.0(7)
H1 C2 C3 C4 -168.3(6)
H1 C2 C3 H2 -2.0(10)
C2 C3 C4 N1 .7(9)
C2 C3 C4 H3 175.3(6)
H2 C3 C4 N1 -168.6(5)
H2 C3 C4 H3 6.0(10)
C8 N4 C5 N5 1.4(8)
C8 N4 C5 N6 -178.7(6)
C5 N4 C8 C7 0.4(9)
C5 N4 C8 H8 173.6(5)
C6 N5 C5 N4 -1.0(8)
C6 N5 C5 N6 179.2(5)
C5 N5 C6 C7 -1.3(8)
C5 N5 C6 H6 -176.5(5)
H9 N6 C5 N4 41.0(10)
H9 N6 C5 N5 -139.4(7)
H10 N6 C5 N4 -161.5(6)
H10 N6 C5 N5 18.3(9)
N5 C6 C7 C8 2.9(8)
N5 C6 C7 H7 -171.6(5)
H6 C6 C7 C8 178.1(5)
H6 C6 C7 H7 3.7(9)
C6 C7 C8 N4 -2.4(9)
C6 C7 C8 H8 -175.3(6)
H7 C7 C8 N4 172.1(6)
H7 C7 C8 H8 .0(10)
